data_1575158
loop_
_publ_author_name
'Dubrawski, Zachary'
'Del Rosal, Iker'
'Jeanneau, Erwann'
'Maron, Laurent'
'Thieuleux, Chlo&#xe9;'
'Camp, Cl&#xe9;ment'

_publ_section_title
;
 Synergistic C-H bond activation across molybdenum-iridium multiply bonded
 complexes: a cascade of transformations.
;
_journal_issue 32
_journal_name_full 'Chemical science'
_journal_page_first 14564
_journal_page_last 14577
_journal_paper_doi 10.1039/d5sc03465e
_journal_volume 16
_journal_year 2025
_chemical_formula_moiety 'C26 H42 Ir2 Mo N2 O4'
_chemical_formula_sum 'C26 H42 Ir2 Mo N2 O4'
_chemical_formula_weight 926.95
_space_group_crystal_system monoclinic
_space_group_IT_number 13
_space_group_name_Hall '-P 2yac'
_space_group_name_H-M_alt 'P 1 2/n 1'
_atom_sites_solution_hydrogens geom
_atom_sites_solution_primary dual
_audit_creation_date 2024-02-12
_audit_creation_method
;
Olex2 1.5-ac6-015
(compiled 2023.12.04 svn.r209d9fb2 for Rigaku Oxford Diffraction, GUI svn.r6873)
;
_audit_update_record
;
2024-12-16 deposited with the CCDC.	2025-07-16 downloaded from the CCDC.
;
_cell_angle_alpha 90
_cell_angle_beta 90.354(2)
_cell_angle_gamma 90
_cell_formula_units_Z 2
_cell_length_a 10.9967(2)
_cell_length_b 10.9728(2)
_cell_length_c 12.1515(2)
_cell_measurement_reflns_used 21076
_cell_measurement_temperature 150.01(10)
_cell_measurement_theta_max 30.0530
_cell_measurement_theta_min 2.4900
_cell_volume 1466.23(4)
_computing_cell_refinement 'CrysAlisPro 1.171.43.105a (Rigaku OD, 2024)'
_computing_data_collection 'CrysAlisPro system (CCD 43.105a 64-bit (release 11-01-2024))'
_computing_data_reduction 'CrysAlisPro 1.171.43.105a (Rigaku OD, 2024)'
_computing_molecular_graphics 'Olex2 1.5-ac6-015 (Dolomanov et al., 2009)'
_computing_publication_material 'Olex2 1.5-ac6-015 (Dolomanov et al., 2009)'
_computing_structure_refinement 'SHELXL 2018/3 (Sheldrick, 2015)'
_computing_structure_solution 'SHELXT 2018/2 (Sheldrick, 2018)'
_diffrn_ambient_environment N~2~
_diffrn_ambient_temperature 150.01(10)
_diffrn_detector 'Hybrid Pixel Array Detector'
_diffrn_detector_area_resol_mean 10.0000
_diffrn_detector_type 'HyPix-Arc 100'
_diffrn_measured_fraction_theta_full 1.000
_diffrn_measured_fraction_theta_max 0.888
_diffrn_measurement_details
;
List of Runs (angles in degrees, time in seconds):

  # Type    Start    End  Width  t~exp~   \w     \q     \k     \f   Frames
#--------------------------------------------------------------------------
  1  \w    -21.00  32.00   0.50    0.70    --    8.73 -77.00-180.00  106
  2  \w    -72.00 -40.00   0.50    0.70    --    8.73 -19.00 -90.00   64
  3  \w    -72.00 -40.00   0.50    0.70    --    8.73 -19.00  30.00   64
  4  \w    -72.00 -40.00   0.50    0.70    --    8.73 -19.00   0.00   64
  5  \w    -72.00 -40.00   0.50    0.70    --    8.73 -19.00 -60.00   64
  6  \w    -72.00 -46.00   0.50    0.70    --    8.73 -19.00 120.00   52
  7  \w     -7.00  39.00   0.50    0.70    --    8.73  57.00  90.00   92
  8  \w     -7.00  39.00   0.50    0.70    --    8.73  57.00  30.00   92
  9  \w    -72.00 -40.00   0.50    0.70    --    8.73 -19.00-120.00   64
 10  \w    -88.00  -7.00   0.50    0.70    --   -7.72 -35.00-158.00  162
 11  \w    -88.00  -7.00   0.50    0.70    --   -7.72 -35.00-158.00  162
 12  \w     -4.00  46.00   0.50    0.70    --    8.73 -99.00 -60.00  100
 13  \w     -4.00  46.00   0.50    0.70    --    8.73 -99.00  90.00  100
 14  \w    -24.00  74.00   0.50    0.70    --   -7.72  35.00  -1.00  196
 15  \w    -24.00  74.00   0.50    0.70    --   -7.72  35.00  -1.00  196
;
_diffrn_measurement_device 'four-circle diffractometer'
_diffrn_measurement_device_type 'XtaLAB Synergy, Dualflex, HyPix-Arc 100'
_diffrn_measurement_method '\w scans'
_diffrn_orient_matrix_type 'CrysAlisPro convention (1999,Acta A55,543-557)'
_diffrn_orient_matrix_UB_11 -0.0626351000
_diffrn_orient_matrix_UB_12 0.0050006000
_diffrn_orient_matrix_UB_13 -0.0135265000
_diffrn_orient_matrix_UB_21 0.0109517000
_diffrn_orient_matrix_UB_22 -0.0286330000
_diffrn_orient_matrix_UB_23 -0.0513399000
_diffrn_orient_matrix_UB_31 -0.0108296000
_diffrn_orient_matrix_UB_32 -0.0577496000
_diffrn_orient_matrix_UB_33 0.0242405000
_diffrn_radiation_monochromator mirror
_diffrn_radiation_probe x-ray
_diffrn_radiation_type 'Mo K\a'
_diffrn_radiation_wavelength 0.71073
_diffrn_reflns_av_R_equivalents 0.0461
_diffrn_reflns_av_unetI/netI 0.0283
_diffrn_reflns_Laue_measured_fraction_full 1.000
_diffrn_reflns_Laue_measured_fraction_max 0.888
_diffrn_reflns_limit_h_max 14
_diffrn_reflns_limit_h_min -14
_diffrn_reflns_limit_k_max 15
_diffrn_reflns_limit_k_min -14
_diffrn_reflns_limit_l_max 17
_diffrn_reflns_limit_l_min -15
_diffrn_reflns_number 33776
_diffrn_reflns_point_group_measured_fraction_full 1.000
_diffrn_reflns_point_group_measured_fraction_max 0.888
_diffrn_reflns_theta_full 25.242
_diffrn_reflns_theta_max 30.307
_diffrn_reflns_theta_min 2.490
_diffrn_source 'micro-focus sealed X-ray tube'
_diffrn_source_type 'PhotonJet (Mo) X-ray Source'
_exptl_absorpt_coefficient_mu 9.507
_exptl_absorpt_correction_T_max 1.00000
_exptl_absorpt_correction_T_min 0.40809
_exptl_absorpt_correction_type multi-scan
_exptl_absorpt_process_details
;
CrysAlisPro 1.171.43.105a (Rigaku Oxford Diffraction, 2024)
Empirical absorption correction using spherical harmonics,
implemented in SCALE3 ABSPACK scaling algorithm.
;
_exptl_crystal_colour black
_exptl_crystal_colour_primary black
_exptl_crystal_density_diffrn 2.100
_exptl_crystal_description plate
_exptl_crystal_F_000 880
_exptl_crystal_size_max 0.267
_exptl_crystal_size_mid 0.204
_exptl_crystal_size_min 0.068
_refine_diff_density_max 2.020
_refine_diff_density_min -2.134
_refine_diff_density_rms 0.164
_refine_ls_extinction_coef 0.00019(5)
_refine_ls_extinction_expression Fc^*^=kFc[1+0.001xFc^2^\l^3^/sin(2\q)]^-1/4^
_refine_ls_extinction_method 'SHELXL-2018/3 (Sheldrick 2018)'
_refine_ls_goodness_of_fit_ref 1.028
_refine_ls_hydrogen_treatment constr
_refine_ls_matrix_type full
_refine_ls_number_parameters 263
_refine_ls_number_reflns 3901
_refine_ls_number_restraints 623
_refine_ls_restrained_S_all 1.001
_refine_ls_R_factor_all 0.0448
_refine_ls_R_factor_gt 0.0352
_refine_ls_shift/su_max 0.002
_refine_ls_shift/su_mean 0.000
_refine_ls_structure_factor_coef Fsqd
_refine_ls_weighting_details 'w=1/[\s^2^(Fo^2^)+(0.0108P)^2^+11.4969P] where P=(Fo^2^+2Fc^2^)/3'
_refine_ls_weighting_scheme calc
_refine_ls_wR_factor_gt 0.0638
_refine_ls_wR_factor_ref 0.0668
_reflns_Friedel_coverage 0.000
_reflns_number_gt 3310
_reflns_number_total 3901
_reflns_threshold_expression 'I > 2\s(I)'
_cod_data_source_file d5sc03465e2.cif
_cod_data_source_block zd067_autored
_cod_depositor_comments 'Adding full bibliography for 1575153--1575159.cif.'
_cod_database_code 1575158
_shelx_shelxl_version_number 2018/3
_chemical_oxdiff_formula 'C52 H84 Ir4 Mo2 N4 O8 '
_shelx_space_group_comment
;
The symmetry employed for this shelxl refinement is uniquely defined
by the following loop, which should always be used as a source of
symmetry information in preference to the above space-group names.
They are only intended as comments.
;
_shelx_estimated_absorpt_t_max 0.564
_shelx_estimated_absorpt_t_min 0.186
_olex2_refinement_description
;
1. Fixed Uiso
 At 1.5 times of:
  All C(H,H,H) groups
2. Restrained distances
 C4B-C5B \\sim C4A-C5A
 with sigma of 0.02
 C4B-C8B \\sim C4A-C8A
 with sigma of 0.02
 C4B-C9B \\sim C4A-C9A
 with sigma of 0.02
 C5B-C6B \\sim C5A-C6A
 with sigma of 0.02
 C5B-C10B \\sim C5A-C10A
 with sigma of 0.02
 C8B-C7B \\sim C8A-C7A
 with sigma of 0.02
 C8B-C13B \\sim C8A-C13A
 with sigma of 0.02
 C6B-C7B \\sim C6A-C7A
 with sigma of 0.02
 C6B-C11B \\sim C6A-C11A
 with sigma of 0.02
 C7B-C12B \\sim C7A-C12A
 with sigma of 0.02
 Ir1-C4B \\sim Ir1-C4A
 with sigma of 0.04
 Ir1-C5B \\sim Ir1-C5A
 with sigma of 0.04
 Ir1-C8B \\sim Ir1-C8A
 with sigma of 0.04
 Ir1-C6B \\sim Ir1-C6A
 with sigma of 0.04
 Ir1-C7B \\sim Ir1-C7A
 with sigma of 0.04
 Ir1-C9B \\sim Ir1-C9A
 with sigma of 0.04
 Ir1-C10B \\sim Ir1-C10A
 with sigma of 0.04
 Ir1-C11B \\sim Ir1-C11A
 with sigma of 0.04
 Ir1-C12B \\sim Ir1-C12A
 with sigma of 0.04
 Ir1-C13B \\sim Ir1-C13A
 with sigma of 0.04
 C4B-C6B \\sim C4A-C6A
 with sigma of 0.04
 C4B-C7B \\sim C4A-C7A
 with sigma of 0.04
 C4B-C10B \\sim C4A-C10A
 with sigma of 0.04
 C4B-C13B \\sim C4A-C13A
 with sigma of 0.04
 C5B-C8B \\sim C5A-C8A
 with sigma of 0.04
 C5B-C7B \\sim C5A-C7A
 with sigma of 0.04
 C5B-C9B \\sim C5A-C9A
 with sigma of 0.04
 C5B-C11B \\sim C5A-C11A
 with sigma of 0.04
 C8B-C6B \\sim C8A-C6A
 with sigma of 0.04
 C8B-C9B \\sim C8A-C9A
 with sigma of 0.04
 C8B-C12B \\sim C8A-C12A
 with sigma of 0.04
 C6B-C10B \\sim C6A-C10A
 with sigma of 0.04
 C6B-C12B \\sim C6A-C12A
 with sigma of 0.04
 C7B-C11B \\sim C7A-C11A
 with sigma of 0.04
 C7B-C13B \\sim C7A-C13A
 with sigma of 0.04
 C9B-C4B \\sim C9A-C4A \\sim C10B-C5B \\sim C10A-C5A \\sim C11B-C6B \\sim
C11A-C6A \\sim C12B-C7B ~
 C12A-C7A \\sim C13B-C8B \\sim C13A-C8A
 with sigma of 0.01
 C6B-C5B \\sim C6A-C5A \\sim C6A-C7A \\sim C7B-C6B \\sim C7B-C8B \\sim C8A-C7A
\\sim C8B-C4B \\sim C8A-C4A
 \\sim C4A-C5A \\sim C5B-C4B
 with sigma of 0.01
3. Uiso/Uaniso restraints and constraints
C4A \\sim C4B \\sim C5A \\sim C5B \\sim C6A \\sim C6B \\sim C7A \\sim C7B \\sim
C8A \\sim C8B \\sim C9A \\sim C9B \\sim C10A \\sim C10B \\sim C11A \\sim C11B
\\sim C12A \\sim C12B \\sim C13A \\sim C13B: within 2A with sigma of 0.01 and
sigma for terminal atoms of 0.02 within 2A
4. Rigid body (RIGU) restrains
 C4A, C4B, C5A, C5B, C6A, C6B, C7A, C7B, C8A, C8B, C9A, C9B, C10A, C10B, C11A,
 C11B, C12A, C12B, C13A, C13B
 with sigma for 1-2 distances of 0.004 and sigma for 1-3 distances of 0.004
5. Others
 Sof(C4A)=Sof(C5A)=Sof(C6A)=Sof(C7A)=Sof(C8A)=Sof(C9A)=Sof(H9AA)=Sof(H9AB)=
 Sof(H9AC)=Sof(C10A)=Sof(H10A)=Sof(H10B)=Sof(H10C)=Sof(C11A)=Sof(H11A)=
 Sof(H11B)=Sof(H11C)=Sof(C12A)=Sof(H12A)=Sof(H12B)=Sof(H12C)=Sof(C13A)=
 Sof(H13A)=Sof(H13B)=Sof(H13C)=1-FVAR(1)
 Sof(C4B)=Sof(C5B)=Sof(C6B)=Sof(C7B)=Sof(C8B)=Sof(C9B)=Sof(H9BA)=Sof(H9BB)=
 Sof(H9BC)=Sof(C10B)=Sof(H10D)=Sof(H10E)=Sof(H10F)=Sof(C11B)=Sof(H11D)=
 Sof(H11E)=Sof(H11F)=Sof(C12B)=Sof(H12D)=Sof(H12E)=Sof(H12F)=Sof(C13B)=
 Sof(H13D)=Sof(H13E)=Sof(H13F)=FVAR(1)
6.a Idealised Me refined as rotating group:
 C2(H2A,H2B,H2C), C3(H3A,H3B,H3C), C9A(H9AA,H9AB,H9AC), C9B(H9BA,H9BB,H9BC),
 C10A(H10A,H10B,H10C), C10B(H10D,H10E,H10F), C11A(H11A,H11B,H11C), C11B(H11D,
 H11E,H11F), C12A(H12A,H12B,H12C), C12B(H12D,H12E,H12F), C13A(H13A,H13B,H13C),
 C13B(H13D,H13E,H13F)
;
_olex2_exptl_crystal_mounting_method 'The crystal was mounted on a MITIGEN holder in perfluoroether oil'
_olex2_submission_original_sample_id ZD067
_olex2_submission_special_instructions 'No special instructions were received'
_oxdiff_exptl_absorpt_empirical_details
;
Empirical correction (ABSPACK) includes:
- Absorption correction using spherical harmonics
- Frame scaling
;
_oxdiff_exptl_absorpt_empirical_full_max 1.612
_oxdiff_exptl_absorpt_empirical_full_min 0.766

loop_
_space_group_symop_operation_xyz
'x, y, z'
'-x+1/2, y, -z+1/2'
'-x, -y, -z'
'x-1/2, -y, z-1/2'

loop_
_atom_site_label
_atom_site_type_symbol
_atom_site_fract_x
_atom_site_fract_y
_atom_site_fract_z
_atom_site_U_iso_or_equiv
_atom_site_adp_type
_atom_site_occupancy
_atom_site_site_symmetry_order
_atom_site_calc_flag
_atom_site_refinement_flags_posn
_atom_site_refinement_flags_adp
_atom_site_refinement_flags_occupancy
_atom_site_disorder_assembly
_atom_site_disorder_group
Ir1 Ir 0.67950(2) 0.75783(2) 0.65505(2) 0.02980(8) Uani 1 1 d D . . . .
Mo1 Mo 0.750000 0.58197(6) 0.750000 0.02599(14) Uani 1 2 d S T P A .
O1 O 0.7078(3) 0.4337(4) 0.8654(3) 0.0365(9) Uani 1 1 d . . . . .
O2 O 0.5636(3) 0.5322(4) 0.7774(3) 0.0345(9) Uani 1 1 d . . . . .
N1 N 0.5087(4) 0.3832(5) 0.8978(4) 0.0392(11) Uani 1 1 d . . . . .
C1 C 0.5938(5) 0.4492(6) 0.8463(4) 0.0344(12) Uani 1 1 d . . . . .
C2 C 0.5409(6) 0.2892(6) 0.9764(6) 0.0521(17) Uani 1 1 d . . . . .
H2A H 0.629372 0.287866 0.986672 0.078 Uiso 1 1 calc R U . . .
H2B H 0.513516 0.209857 0.948739 0.078 Uiso 1 1 calc R U . . .
H2C H 0.501693 0.306226 1.046945 0.078 Uiso 1 1 calc R U . . .
C3 C 0.3805(5) 0.4055(7) 0.8762(5) 0.0505(17) Uani 1 1 d . . . . .
H3A H 0.371283 0.481323 0.834359 0.076 Uiso 1 1 calc R U . . .
H3B H 0.337121 0.412657 0.946168 0.076 Uiso 1 1 calc R U . . .
H3C H 0.346534 0.337603 0.833621 0.076 Uiso 1 1 calc R U . . .
C4A C 0.4900(6) 0.7814(8) 0.6099(7) 0.0397(16) Uani 0.700(7) 1 d D U P A 2
C4B C 0.4939(15) 0.8244(19) 0.6473(15) 0.049(2) Uani 0.300(7) 1 d D U P A 1
C5A C 0.5585(7) 0.7795(8) 0.5109(6) 0.0430(16) Uani 0.700(7) 1 d D U P A 2
C5B C 0.5251(17) 0.7730(17) 0.5436(15) 0.048(2) Uani 0.300(7) 1 d D U P A 1
C6A C 0.6360(8) 0.8832(9) 0.5122(7) 0.0492(17) Uani 0.700(7) 1 d D U P A 2
C6B C 0.619(2) 0.8451(19) 0.4971(13) 0.049(2) Uani 0.300(7) 1 d D U P A 1
C7A C 0.6152(9) 0.9498(8) 0.6103(8) 0.0558(18) Uani 0.700(7) 1 d D U P A 2
C7B C 0.6417(18) 0.9441(15) 0.5698(16) 0.049(2) Uani 0.300(7) 1 d D U P A 1
C8A C 0.5263(9) 0.8855(9) 0.6724(6) 0.0510(17) Uani 0.700(7) 1 d D U P A 2
C8B C 0.5661(18) 0.9308(17) 0.6634(14) 0.048(2) Uani 0.300(7) 1 d D U P A 1
C9A C 0.3899(7) 0.6955(10) 0.6413(10) 0.064(3) Uani 0.700(7) 1 d D U P A 2
H9AA H 0.311318 0.730634 0.619977 0.096 Uiso 0.700(7) 1 calc R U P A 2
H9AB H 0.391845 0.682332 0.721083 0.096 Uiso 0.700(7) 1 calc R U P A 2
H9AC H 0.401258 0.617535 0.603457 0.096 Uiso 0.700(7) 1 calc R U P A 2
C9B C 0.3959(17) 0.784(3) 0.725(2) 0.067(4) Uani 0.300(7) 1 d D U P A 1
H9BA H 0.396092 0.695244 0.730643 0.100 Uiso 0.300(7) 1 calc R U P A 1
H9BB H 0.316658 0.811961 0.697501 0.100 Uiso 0.300(7) 1 calc R U P A 1
H9BC H 0.411138 0.819746 0.797954 0.100 Uiso 0.300(7) 1 calc R U P A 1
C10A C 0.5446(11) 0.6911(11) 0.4177(9) 0.071(3) Uani 0.700(7) 1 d D U P A 2
H10A H 0.478378 0.717844 0.369091 0.107 Uiso 0.700(7) 1 calc R U P A 2
H10B H 0.525920 0.610082 0.446973 0.107 Uiso 0.700(7) 1 calc R U P A 2
H10C H 0.620581 0.687582 0.376027 0.107 Uiso 0.700(7) 1 calc R U P A 2
C10B C 0.473(2) 0.6623(18) 0.488(2) 0.066(4) Uani 0.300(7) 1 d D U P A 1
H10D H 0.537394 0.601731 0.477163 0.099 Uiso 0.300(7) 1 calc R U P A 1
H10E H 0.439039 0.685627 0.415924 0.099 Uiso 0.300(7) 1 calc R U P A 1
H10F H 0.408689 0.627455 0.533358 0.099 Uiso 0.300(7) 1 calc R U P A 1
C11A C 0.7253(10) 0.9246(14) 0.4264(10) 0.078(3) Uani 0.700(7) 1 d D U P A 2
H11A H 0.803937 0.941505 0.461544 0.117 Uiso 0.700(7) 1 calc R U P A 2
H11B H 0.694772 0.998827 0.390891 0.117 Uiso 0.700(7) 1 calc R U P A 2
H11C H 0.735119 0.860463 0.371101 0.117 Uiso 0.700(7) 1 calc R U P A 2
C11B C 0.684(2) 0.844(3) 0.3884(13) 0.057(4) Uani 0.300(7) 1 d D U P A 1
H11D H 0.659961 0.772002 0.346372 0.085 Uiso 0.300(7) 1 calc R U P A 1
H11E H 0.772183 0.842947 0.401101 0.085 Uiso 0.300(7) 1 calc R U P A 1
H11F H 0.662309 0.917828 0.346766 0.085 Uiso 0.300(7) 1 calc R U P A 1
C12A C 0.6726(13) 1.0709(9) 0.6360(13) 0.088(3) Uani 0.700(7) 1 d D U P A 2
H12A H 0.760956 1.061027 0.642247 0.132 Uiso 0.700(7) 1 calc R U P A 2
H12B H 0.640561 1.101820 0.705739 0.132 Uiso 0.700(7) 1 calc R U P A 2
H12C H 0.653729 1.128752 0.576929 0.132 Uiso 0.700(7) 1 calc R U P A 2
C12B C 0.7206(19) 1.0537(17) 0.551(2) 0.059(4) Uani 0.300(7) 1 d D U P A 1
H12D H 0.708048 1.112629 0.610635 0.089 Uiso 0.300(7) 1 calc R U P A 1
H12E H 0.699008 1.091369 0.480550 0.089 Uiso 0.300(7) 1 calc R U P A 1
H12F H 0.806102 1.028737 0.550094 0.089 Uiso 0.300(7) 1 calc R U P A 1
C13A C 0.4764(12) 0.9270(14) 0.7813(7) 0.078(3) Uani 0.700(7) 1 d D U P A 2
H13A H 0.414396 0.869251 0.806199 0.116 Uiso 0.700(7) 1 calc R U P A 2
H13B H 0.439974 1.007969 0.772906 0.116 Uiso 0.700(7) 1 calc R U P A 2
H13C H 0.542455 0.930733 0.835766 0.116 Uiso 0.700(7) 1 calc R U P A 2
C13B C 0.554(3) 1.015(2) 0.7605(18) 0.072(5) Uani 0.300(7) 1 d D U P A 1
H13D H 0.564530 0.968489 0.828734 0.108 Uiso 0.300(7) 1 calc R U P A 1
H13E H 0.473488 1.052943 0.759371 0.108 Uiso 0.300(7) 1 calc R U P A 1
H13F H 0.616723 1.078428 0.756513 0.108 Uiso 0.300(7) 1 calc R U P A 1

loop_
_atom_site_aniso_label
_atom_site_aniso_U_11
_atom_site_aniso_U_22
_atom_site_aniso_U_33
_atom_site_aniso_U_23
_atom_site_aniso_U_13
_atom_site_aniso_U_12
Ir1 0.02016(10) 0.04679(14) 0.02243(10) 0.00162(9) -0.00188(6) 0.00400(9)
Mo1 0.0146(2) 0.0430(4) 0.0203(3) 0.000 0.0005(2) 0.000
O1 0.0225(17) 0.050(2) 0.037(2) 0.0052(18) 0.0035(15) -0.0010(17)
O2 0.0193(17) 0.055(3) 0.0296(19) 0.0037(18) -0.0011(14) -0.0048(16)
N1 0.030(2) 0.054(3) 0.034(3) 0.002(2) 0.0047(19) -0.010(2)
C1 0.026(3) 0.048(3) 0.030(3) -0.006(2) 0.003(2) -0.004(2)
C2 0.052(4) 0.054(4) 0.050(4) 0.005(3) 0.015(3) -0.009(3)
C3 0.028(3) 0.085(5) 0.039(3) -0.002(3) 0.005(2) -0.017(3)
C4A 0.025(3) 0.058(4) 0.036(3) -0.003(3) -0.006(3) 0.019(3)
C4B 0.036(4) 0.068(5) 0.044(4) 0.005(4) -0.010(4) 0.019(4)
C5A 0.026(3) 0.067(4) 0.036(3) -0.004(3) -0.007(3) 0.020(3)
C5B 0.037(4) 0.066(4) 0.040(4) 0.002(4) -0.017(4) 0.016(4)
C6A 0.038(3) 0.069(4) 0.040(3) 0.018(3) -0.010(3) 0.012(3)
C6B 0.041(4) 0.065(5) 0.039(4) 0.006(4) -0.010(4) 0.016(4)
C7A 0.052(4) 0.060(4) 0.055(4) 0.003(3) -0.024(3) 0.015(3)
C7B 0.040(4) 0.061(5) 0.046(5) 0.006(4) -0.009(4) 0.016(4)
C8A 0.047(4) 0.065(4) 0.040(3) -0.008(3) -0.015(3) 0.029(3)
C8B 0.039(5) 0.064(5) 0.041(4) -0.003(4) -0.011(4) 0.022(4)
C9A 0.026(4) 0.087(6) 0.080(7) 0.023(6) 0.000(4) 0.012(4)
C9B 0.048(7) 0.089(9) 0.064(8) 0.015(7) 0.002(6) 0.021(7)
C10A 0.065(6) 0.103(7) 0.044(5) -0.034(5) -0.025(4) 0.048(5)
C10B 0.054(8) 0.076(8) 0.067(9) -0.001(7) -0.031(8) 0.007(7)
C11A 0.058(6) 0.106(8) 0.071(6) 0.042(6) -0.004(5) 0.010(6)
C11B 0.059(9) 0.069(10) 0.043(7) 0.016(7) 0.002(7) 0.033(8)
C12A 0.088(7) 0.067(6) 0.108(8) 0.009(6) -0.054(6) 0.007(5)
C12B 0.048(8) 0.053(8) 0.075(10) 0.009(8) -0.025(8) 0.012(6)
C13A 0.078(6) 0.103(7) 0.051(5) -0.019(5) -0.017(4) 0.060(5)
C13B 0.070(10) 0.092(10) 0.054(8) -0.020(8) -0.016(8) 0.045(9)

loop_
_atom_type_symbol
_atom_type_description
_atom_type_scat_dispersion_real
_atom_type_scat_dispersion_imag
_atom_type_scat_source
C C 0.0033 0.0016 'International Tables Vol C Tables 4.2.6.8 and 6.1.1.4'
H H 0.0000 0.0000 'International Tables Vol C Tables 4.2.6.8 and 6.1.1.4'
N N 0.0061 0.0033 'International Tables Vol C Tables 4.2.6.8 and 6.1.1.4'
O O 0.0106 0.0060 'International Tables Vol C Tables 4.2.6.8 and 6.1.1.4'
Mo Mo -1.6832 0.6857 'International Tables Vol C Tables 4.2.6.8 and 6.1.1.4'
Ir Ir -1.4442 7.9887 'International Tables Vol C Tables 4.2.6.8 and 6.1.1.4'

loop_
_exptl_crystal_face_index_h
_exptl_crystal_face_index_k
_exptl_crystal_face_index_l
_exptl_crystal_face_perp_dist
1 2 2 0.0280
-1 -2 -2 0.0403
-1 -1 2 0.0881
1 -2 -1 0.0850
1 2 -2 0.0997
-1 0 1 0.0825
2 -1 -2 0.1065
0 1 0 0.0701
2 1 0 0.0877
-2 -1 0 0.0765
1 -1 1 0.1010
-1 -2 1 0.0883
-1 13 -9 0.0958
2 -4 16 0.0771

loop_
_geom_angle_atom_site_label_1
_geom_angle_atom_site_label_2
_geom_angle_atom_site_label_3
_geom_angle
_geom_angle_site_symmetry_1
_geom_angle_site_symmetry_3
_geom_angle_publ_flag
Mo1 Ir1 Ir1 54.311(11) . 2_656 ?
C4A Ir1 Mo1 122.0(2) . . ?
C4A Ir1 C5A 37.97(19) . . ?
C4A Ir1 C6A 62.3(3) . . ?
C4A Ir1 C7A 62.3(3) . . ?
C4A Ir1 C8A 38.13(19) . . ?
C4B Ir1 Ir1 123.9(5) . 2_656 ?
C4B Ir1 Mo1 126.8(5) . . ?
C4B Ir1 C5B 38.3(3) . . ?
C4B Ir1 C6B 63.0(6) . . ?
C4B Ir1 C7B 61.3(6) . . ?
C4B Ir1 C8B 37.3(3) . . ?
C5A Ir1 Mo1 131.8(2) . . ?
C5A Ir1 C6A 37.1(2) . . ?
C5A Ir1 C7A 61.8(3) . . ?
C5B Ir1 Ir1 161.9(5) . 2_656 ?
C5B Ir1 Mo1 128.1(5) . . ?
C5B Ir1 C6B 37.6(3) . . ?
C5B Ir1 C7B 61.2(6) . . ?
C5B Ir1 C8B 62.4(6) . . ?
C6A Ir1 Mo1 158.9(3) . . ?
C6A Ir1 C7A 36.31(19) . . ?
C6B Ir1 Ir1 150.9(5) . 2_656 ?
C6B Ir1 Mo1 148.9(5) . . ?
C6B Ir1 C7B 36.2(3) . . ?
C6B Ir1 C8B 61.5(6) . . ?
C7A Ir1 Mo1 164.4(2) . . ?
C7B Ir1 Ir1 117.9(5) . 2_656 ?
C7B Ir1 Mo1 170.4(5) . . ?
C8A Ir1 Mo1 135.9(3) . . ?
C8A Ir1 C5A 63.2(3) . . ?
C8A Ir1 C6A 61.9(3) . . ?
C8A Ir1 C7A 37.0(2) . . ?
C8B Ir1 Ir1 105.5(4) . 2_656 ?
C8B Ir1 Mo1 146.5(4) . . ?
C8B Ir1 C7B 36.0(3) . . ?
Ir1 Mo1 Ir1 71.38(2) 2_656 . ?
O1 Mo1 Ir1 111.13(11) 2_656 . ?
O1 Mo1 Ir1 111.13(11) . 2_656 ?
O1 Mo1 Ir1 147.23(9) 2_656 2_656 ?
O1 Mo1 Ir1 147.23(9) . . ?
O1 Mo1 O1 84.6(2) . 2_656 ?
O2 Mo1 Ir1 88.44(11) 2_656 2_656 ?
O2 Mo1 Ir1 88.45(11) . . ?
O2 Mo1 Ir1 116.09(11) . 2_656 ?
O2 Mo1 Ir1 116.08(11) 2_656 . ?
O2 Mo1 O1 60.53(14) 2_656 2_656 ?
O2 Mo1 O1 96.68(15) . 2_656 ?
O2 Mo1 O1 60.53(14) . . ?
O2 Mo1 O1 96.68(14) 2_656 . ?
O2 Mo1 O2 150.6(2) . 2_656 ?
C1 O1 Mo1 89.8(3) . . ?
C1 O2 Mo1 92.2(3) . . ?
C1 N1 C2 121.6(5) . . ?
C1 N1 C3 120.2(5) . . ?
C2 N1 C3 118.2(5) . . ?
O1 C1 N1 121.8(5) . . ?
O2 C1 O1 117.4(5) . . ?
O2 C1 N1 120.8(5) . . ?
N1 C2 H2A 109.5 . . ?
N1 C2 H2B 109.5 . . ?
N1 C2 H2C 109.5 . . ?
H2A C2 H2B 109.5 . . ?
H2A C2 H2C 109.5 . . ?
H2B C2 H2C 109.5 . . ?
N1 C3 H3A 109.5 . . ?
N1 C3 H3B 109.5 . . ?
N1 C3 H3C 109.5 . . ?
H3A C3 H3B 109.5 . . ?
H3A C3 H3C 109.5 . . ?
H3B C3 H3C 109.5 . . ?
C5A C4A Ir1 72.5(4) . . ?
C5A C4A C8A 108.3(6) . . ?
C5A C4A C9A 126.8(9) . . ?
C8A C4A Ir1 72.3(4) . . ?
C8A C4A C9A 124.8(9) . . ?
C9A C4A Ir1 124.5(6) . . ?
C5B C4B Ir1 70.9(10) . . ?
C5B C4B C8B 108.0(11) . . ?
C5B C4B C9B 128.2(18) . . ?
C8B C4B Ir1 75.3(10) . . ?
C8B C4B C9B 123.6(18) . . ?
C9B C4B Ir1 123.5(15) . . ?
C4A C5A Ir1 69.5(4) . . ?
C4A C5A C10A 126.6(9) . . ?
C6A C5A Ir1 73.6(5) . . ?
C6A C5A C4A 107.4(6) . . ?
C6A C5A C10A 125.8(10) . . ?
C10A C5A Ir1 126.0(6) . . ?
C4B C5B Ir1 70.7(10) . . ?
C4B C5B C10B 128.8(18) . . ?
C6B C5B Ir1 73.8(11) . . ?
C6B C5B C4B 108.1(10) . . ?
C6B C5B C10B 123.1(18) . . ?
C10B C5B Ir1 121.0(14) . . ?
C5A C6A Ir1 69.3(5) . . ?
C5A C6A C11A 128.8(10) . . ?
C7A C6A Ir1 72.8(5) . . ?
C7A C6A C5A 108.8(6) . . ?
C7A C6A C11A 122.3(10) . . ?
C11A C6A Ir1 125.3(7) . . ?
C5B C6B Ir1 68.6(10) . . ?
C5B C6B C11B 134.0(18) . . ?
C7B C6B Ir1 75.3(11) . . ?
C7B C6B C5B 107.6(11) . . ?
C7B C6B C11B 118.0(17) . . ?
C11B C6B Ir1 127.7(16) . . ?
C6A C7A Ir1 70.9(5) . . ?
C6A C7A C8A 107.7(6) . . ?
C6A C7A C12A 124.2(11) . . ?
C8A C7A Ir1 68.3(5) . . ?
C8A C7A C12A 128.0(11) . . ?
C12A C7A Ir1 129.5(7) . . ?
C6B C7B Ir1 68.6(11) . . ?
C6B C7B C8B 108.6(11) . . ?
C6B C7B C12B 128.1(17) . . ?
C8B C7B Ir1 70.0(10) . . ?
C8B C7B C12B 123.0(18) . . ?
C12B C7B Ir1 132.0(15) . . ?
C4A C8A Ir1 69.6(4) . . ?
C4A C8A C13A 127.4(10) . . ?
C7A C8A Ir1 74.7(5) . . ?
C7A C8A C4A 107.8(6) . . ?
C7A C8A C13A 124.7(11) . . ?
C13A C8A Ir1 124.0(6) . . ?
C4B C8B Ir1 67.4(10) . . ?
C4B C8B C13B 124.1(19) . . ?
C7B C8B Ir1 74.1(10) . . ?
C7B C8B C4B 107.6(10) . . ?
C7B C8B C13B 128.2(19) . . ?
C13B C8B Ir1 126.7(15) . . ?
C4A C9A H9AA 109.5 . . ?
C4A C9A H9AB 109.5 . . ?
C4A C9A H9AC 109.5 . . ?
H9AA C9A H9AB 109.5 . . ?
H9AA C9A H9AC 109.5 . . ?
H9AB C9A H9AC 109.5 . . ?
C4B C9B H9BA 109.5 . . ?
C4B C9B H9BB 109.5 . . ?
C4B C9B H9BC 109.5 . . ?
H9BA C9B H9BB 109.5 . . ?
H9BA C9B H9BC 109.5 . . ?
H9BB C9B H9BC 109.5 . . ?
C5A C10A H10A 109.5 . . ?
C5A C10A H10B 109.5 . . ?
C5A C10A H10C 109.5 . . ?
H10A C10A H10B 109.5 . . ?
H10A C10A H10C 109.5 . . ?
H10B C10A H10C 109.5 . . ?
C5B C10B H10D 109.5 . . ?
C5B C10B H10E 109.5 . . ?
C5B C10B H10F 109.5 . . ?
H10D C10B H10E 109.5 . . ?
H10D C10B H10F 109.5 . . ?
H10E C10B H10F 109.5 . . ?
C6A C11A H11A 109.5 . . ?
C6A C11A H11B 109.5 . . ?
C6A C11A H11C 109.5 . . ?
H11A C11A H11B 109.5 . . ?
H11A C11A H11C 109.5 . . ?
H11B C11A H11C 109.5 . . ?
C6B C11B H11D 109.5 . . ?
C6B C11B H11E 109.5 . . ?
C6B C11B H11F 109.5 . . ?
H11D C11B H11E 109.5 . . ?
H11D C11B H11F 109.5 . . ?
H11E C11B H11F 109.5 . . ?
C7A C12A H12A 109.5 . . ?
C7A C12A H12B 109.5 . . ?
C7A C12A H12C 109.5 . . ?
H12A C12A H12B 109.5 . . ?
H12A C12A H12C 109.5 . . ?
H12B C12A H12C 109.5 . . ?
C7B C12B H12D 109.5 . . ?
C7B C12B H12E 109.5 . . ?
C7B C12B H12F 109.5 . . ?
H12D C12B H12E 109.5 . . ?
H12D C12B H12F 109.5 . . ?
H12E C12B H12F 109.5 . . ?
C8A C13A H13A 109.5 . . ?
C8A C13A H13B 109.5 . . ?
C8A C13A H13C 109.5 . . ?
H13A C13A H13B 109.5 . . ?
H13A C13A H13C 109.5 . . ?
H13B C13A H13C 109.5 . . ?
C8B C13B H13D 109.5 . . ?
C8B C13B H13E 109.5 . . ?
C8B C13B H13F 109.5 . . ?
H13D C13B H13E 109.5 . . ?
H13D C13B H13F 109.5 . . ?
H13E C13B H13F 109.5 . . ?

loop_
_geom_bond_atom_site_label_1
_geom_bond_atom_site_label_2
_geom_bond_distance
_geom_bond_site_symmetry_2
_geom_bond_publ_flag
Ir1 Ir1 2.7721(4) 2_656 ?
Ir1 Mo1 2.3759(6) . ?
Ir1 C4A 2.167(7) . ?
Ir1 C4B 2.170(19) . ?
Ir1 C5A 2.206(8) . ?
Ir1 C5B 2.172(19) . ?
Ir1 C6A 2.263(9) . ?
Ir1 C6B 2.24(2) . ?
Ir1 C7A 2.287(10) . ?
Ir1 C7B 2.328(19) . ?
Ir1 C8A 2.202(8) . ?
Ir1 C8B 2.274(18) . ?
Mo1 O1 2.199(4) 2_656 ?
Mo1 O1 2.199(4) . ?
Mo1 O2 2.149(3) . ?
Mo1 O2 2.149(3) 2_656 ?
O1 C1 1.285(6) . ?
O2 C1 1.280(7) . ?
N1 C1 1.341(7) . ?
N1 C2 1.448(8) . ?
N1 C3 1.453(7) . ?
C2 H2A 0.9800 . ?
C2 H2B 0.9800 . ?
C2 H2C 0.9800 . ?
C3 H3A 0.9800 . ?
C3 H3B 0.9800 . ?
C3 H3C 0.9800 . ?
C4A C5A 1.423(7) . ?
C4A C8A 1.427(7) . ?
C4A C9A 1.500(8) . ?
C4B C5B 1.425(8) . ?
C4B C8B 1.425(8) . ?
C4B C9B 1.503(9) . ?
C5A C6A 1.421(7) . ?
C5A C10A 1.498(7) . ?
C5B C6B 1.424(8) . ?
C5B C10B 1.503(8) . ?
C6A C7A 1.418(7) . ?
C6A C11A 1.507(8) . ?
C6B C7B 1.420(8) . ?
C6B C11B 1.505(8) . ?
C7A C8A 1.426(7) . ?
C7A C12A 1.503(8) . ?
C7B C8B 1.421(8) . ?
C7B C12B 1.501(9) . ?
C8A C13A 1.507(7) . ?
C8B C13B 1.504(8) . ?
C9A H9AA 0.9800 . ?
C9A H9AB 0.9800 . ?
C9A H9AC 0.9800 . ?
C9B H9BA 0.9800 . ?
C9B H9BB 0.9800 . ?
C9B H9BC 0.9800 . ?
C10A H10A 0.9800 . ?
C10A H10B 0.9800 . ?
C10A H10C 0.9800 . ?
C10B H10D 0.9800 . ?
C10B H10E 0.9800 . ?
C10B H10F 0.9800 . ?
C11A H11A 0.9800 . ?
C11A H11B 0.9800 . ?
C11A H11C 0.9800 . ?
C11B H11D 0.9800 . ?
C11B H11E 0.9800 . ?
C11B H11F 0.9800 . ?
C12A H12A 0.9800 . ?
C12A H12B 0.9800 . ?
C12A H12C 0.9800 . ?
C12B H12D 0.9800 . ?
C12B H12E 0.9800 . ?
C12B H12F 0.9800 . ?
C13A H13A 0.9800 . ?
C13A H13B 0.9800 . ?
C13A H13C 0.9800 . ?
C13B H13D 0.9800 . ?
C13B H13E 0.9800 . ?
C13B H13F 0.9800 . ?

loop_
_geom_torsion_atom_site_label_1
_geom_torsion_atom_site_label_2
_geom_torsion_atom_site_label_3
_geom_torsion_atom_site_label_4
_geom_torsion
_geom_torsion_site_symmetry_1
_geom_torsion_site_symmetry_2
_geom_torsion_site_symmetry_3
_geom_torsion_site_symmetry_4
_geom_torsion_publ_flag
Ir1 C4A C5A C6A -64.4(6) . . . . ?
Ir1 C4A C5A C10A 120.3(9) . . . . ?
Ir1 C4A C8A C7A 65.6(6) . . . . ?
Ir1 C4A C8A C13A -117.9(9) . . . . ?
Ir1 C4B C5B C6B -64.8(15) . . . . ?
Ir1 C4B C5B C10B 115(2) . . . . ?
Ir1 C4B C8B C7B 63.6(15) . . . . ?
Ir1 C4B C8B C13B -120(2) . . . . ?
Ir1 C5A C6A C7A -62.4(7) . . . . ?
Ir1 C5A C6A C11A 119.3(11) . . . . ?
Ir1 C5B C6B C7B -65.7(16) . . . . ?
Ir1 C5B C6B C11B 122(3) . . . . ?
Ir1 C6A C7A C8A -58.6(6) . . . . ?
Ir1 C6A C7A C12A 125.4(10) . . . . ?
Ir1 C6B C7B C8B -58.6(15) . . . . ?
Ir1 C6B C7B C12B 127(2) . . . . ?
Ir1 C7A C8A C4A -62.2(6) . . . . ?
Ir1 C7A C8A C13A 121.1(9) . . . . ?
Ir1 C7B C8B C4B -59.3(14) . . . . ?
Ir1 C7B C8B C13B 125(2) . . . . ?
Mo1 O1 C1 O2 0.4(5) . . . . ?
Mo1 O1 C1 N1 -178.0(5) . . . . ?
Mo1 O2 C1 O1 -0.4(5) . . . . ?
Mo1 O2 C1 N1 178.1(5) . . . . ?
C2 N1 C1 O1 -1.3(9) . . . . ?
C2 N1 C1 O2 -179.7(5) . . . . ?
C3 N1 C1 O1 178.3(5) . . . . ?
C3 N1 C1 O2 -0.1(9) . . . . ?
C4A C5A C6A Ir1 61.7(6) . . . . ?
C4A C5A C6A C7A -0.7(10) . . . . ?
C4A C5A C6A C11A -179.0(10) . . . . ?
C4B C5B C6B Ir1 62.9(14) . . . . ?
C4B C5B C6B C7B -3(3) . . . . ?
C4B C5B C6B C11B -175(2) . . . . ?
C5A C4A C8A Ir1 -64.0(6) . . . . ?
C5A C4A C8A C7A 1.5(10) . . . . ?
C5A C4A C8A C13A 178.1(9) . . . . ?
C5A C6A C7A Ir1 60.2(6) . . . . ?
C5A C6A C7A C8A 1.6(11) . . . . ?
C5A C6A C7A C12A -174.4(9) . . . . ?
C5B C4B C8B Ir1 -63.9(14) . . . . ?
C5B C4B C8B C7B 0(2) . . . . ?
C5B C4B C8B C13B 176(2) . . . . ?
C5B C6B C7B Ir1 61.4(15) . . . . ?
C5B C6B C7B C8B 3(3) . . . . ?
C5B C6B C7B C12B -171(2) . . . . ?
C6A C7A C8A Ir1 60.3(7) . . . . ?
C6A C7A C8A C4A -1.9(10) . . . . ?
C6A C7A C8A C13A -178.6(9) . . . . ?
C6B C7B C8B Ir1 57.8(16) . . . . ?
C6B C7B C8B C4B -2(2) . . . . ?
C6B C7B C8B C13B -178(2) . . . . ?
C8A C4A C5A Ir1 63.9(6) . . . . ?
C8A C4A C5A C6A -0.5(10) . . . . ?
C8A C4A C5A C10A -175.8(9) . . . . ?
C8B C4B C5B Ir1 66.8(14) . . . . ?
C8B C4B C5B C6B 2(2) . . . . ?
C8B C4B C5B C10B -178(2) . . . . ?
C9A C4A C5A Ir1 -120.4(9) . . . . ?
C9A C4A C5A C6A 175.2(8) . . . . ?
C9A C4A C5A C10A -0.1(14) . . . . ?
C9A C4A C8A Ir1 120.1(8) . . . . ?
C9A C4A C8A C7A -174.3(8) . . . . ?
C9A C4A C8A C13A 2.3(14) . . . . ?
C9B C4B C5B Ir1 -118(2) . . . . ?
C9B C4B C5B C6B 177(2) . . . . ?
C9B C4B C5B C10B -3(4) . . . . ?
C9B C4B C8B Ir1 121(2) . . . . ?
C9B C4B C8B C7B -176(2) . . . . ?
C9B C4B C8B C13B 1(3) . . . . ?
C10A C5A C6A Ir1 -123.0(9) . . . . ?
C10A C5A C6A C7A 174.7(9) . . . . ?
C10A C5A C6A C11A -3.7(16) . . . . ?
C10B C5B C6B Ir1 -117(2) . . . . ?
C10B C5B C6B C7B 178(2) . . . . ?
C10B C5B C6B C11B 6(4) . . . . ?
C11A C6A C7A Ir1 -121.3(10) . . . . ?
C11A C6A C7A C8A -179.9(9) . . . . ?
C11A C6A C7A C12A 4.0(16) . . . . ?
C11B C6B C7B Ir1 -125(2) . . . . ?
C11B C6B C7B C8B 176.2(19) . . . . ?
C11B C6B C7B C12B 2(4) . . . . ?
C12A C7A C8A Ir1 -123.9(10) . . . . ?
C12A C7A C8A C4A 173.9(10) . . . . ?
C12A C7A C8A C13A -2.8(16) . . . . ?
C12B C7B C8B Ir1 -128(2) . . . . ?
C12B C7B C8B C4B 173(2) . . . . ?
C12B C7B C8B C13B -3(4) . . . . ?

loop_
_exptl_oxdiff_crystal_face_indexfrac_h
_exptl_oxdiff_crystal_face_indexfrac_k
_exptl_oxdiff_crystal_face_indexfrac_l
_exptl_oxdiff_crystal_face_x
_exptl_oxdiff_crystal_face_y
_exptl_oxdiff_crystal_face_z
0.9996 1.9973 1.9981 -0.0796 -0.1488 -0.0777
-0.9996 -1.9973 -1.9981 0.0796 0.1488 0.0777
-0.9989 -0.9986 1.9979 0.0305 -0.0849 0.1169
0.9987 -1.9979 -0.9996 -0.0590 0.1195 0.0803
0.9990 1.9975 -1.9977 -0.0256 0.0563 -0.1746
-0.9990 0.0002 0.9992 0.0491 -0.0622 0.0350
1.9978 -0.9993 -1.9985 -0.1031 0.1531 -0.0124
0.0001 0.9988 0.0002 0.0050 -0.0286 -0.0577
1.9983 0.9983 -0.0002 -0.1202 -0.0067 -0.0793
-1.9983 -0.9983 0.0002 0.1202 0.0067 0.0793
0.9991 -0.9991 0.9986 -0.0811 -0.0117 0.0711
-0.9992 -1.9974 0.9987 0.0391 -0.0050 0.1504
-1.0363 13.3851 -8.5119 0.2470 0.0424 -0.9681
1.6087 -3.9009 16.4765 -0.3431 -0.7166 0.6073
